data_7056751
loop_
_publ_author_name
'Garc\'ia-Garc\'ia, Amalia'
'Oyarzabal, Itziar'
'Cepeda, Javier'
'Seco, Jos\'e M.'
'Garc\'ia-Valdivia, Antonio A.'
'G\'omez-Ruiz, Santiago'
'Salinas-Castillo, Alfonso'
'Choquesillo-Lazarte, Duane'
'Rodr\'iguez-Di\'eguez, Antonio'

_publ_section_title
;
 Slow relaxation of magnetization and luminescence properties of a novel
 dysprosium and pyrene-1,3,6,8-tetrasulfonate based MOF
;
_journal_issue 2
_journal_name_full 'New Journal of Chemistry'
_journal_page_first 832
_journal_paper_doi 10.1039/C7NJ02935G
_journal_volume 42
_journal_year 2018
_chemical_formula_moiety 'C54 H81 Dy2 N10 O29 S6, 2(H2 O), 2(C3 H7 N O)'
_chemical_formula_sum 'C60 H99 Dy2 N12 O33 S6'
_chemical_formula_weight 2033.87
_chemical_name_systematic
'Poly{[diaquatris(mu4-perylene-3,4,9,10-tetracarboxylato)-eicosakis(dimethylformamide)tetradysprosium] tetrahydrate tetrakis(dimethylformamide)}'
_space_group_crystal_system monoclinic
_space_group_IT_number 14
_space_group_name_Hall '-P 2ybc'
_space_group_name_H-M_alt 'P 1 21/c 1'
_symmetry_space_group_name_Hall '-P 2ybc'
_symmetry_space_group_name_H-M 'P 1 21/c 1'
_atom_sites_solution_hydrogens mixed
_atom_sites_solution_primary direct
_atom_sites_solution_secondary difmap
_audit_creation_date 2017-11-07
_audit_creation_method
;
Olex2 1.2
(compiled 2017.08.10 svn.r3458 for OlexSys, GUI svn.r5381)
;
_audit_update_record
;
2017-11-14 deposited with the CCDC.
2017-11-15 downloaded from the CCDC.
;
_cell_angle_alpha 90
_cell_angle_beta 94.915(2)
_cell_angle_gamma 90
_cell_formula_units_Z 4
_cell_length_a 14.1620(10)
_cell_length_b 38.224(3)
_cell_length_c 14.0650(11)
_cell_measurement_reflns_used 9889
_cell_measurement_temperature 100(2)
_cell_measurement_theta_max 25.04
_cell_measurement_theta_min 2.57
_cell_volume 7585.8(10)
_computing_cell_refinement 'Bruker SAINT'
_computing_data_collection 'Bruker APEX3'
_computing_data_reduction 'Bruker SAINT'
_computing_molecular_graphics 'Olex2 (Dolomanov et al., 2009)'
_computing_publication_material 'Olex2 (Dolomanov et al., 2009)'
_computing_structure_refinement 'XL (Sheldrick, 2008)'
_computing_structure_solution 'SHELXT 2014/5 (Sheldrick, 2014)'
_diffrn_ambient_temperature 100(2)
_diffrn_measured_fraction_theta_full 0.995
_diffrn_measured_fraction_theta_max 0.995
_diffrn_measurement_device_type 'Bruker D8 Venture'
_diffrn_measurement_method '\w scans'
_diffrn_radiation_monochromator graphite
_diffrn_radiation_source 'fine-focus sealed tube'
_diffrn_radiation_type MoK\a
_diffrn_radiation_wavelength 0.71073
_diffrn_reflns_av_R_equivalents 0.0361
_diffrn_reflns_av_unetI/netI 0.0182
_diffrn_reflns_Laue_measured_fraction_full 0.995
_diffrn_reflns_Laue_measured_fraction_max 0.995
_diffrn_reflns_limit_h_max 16
_diffrn_reflns_limit_h_min -16
_diffrn_reflns_limit_k_max 45
_diffrn_reflns_limit_k_min -45
_diffrn_reflns_limit_l_max 16
_diffrn_reflns_limit_l_min -16
_diffrn_reflns_number 160876
_diffrn_reflns_point_group_measured_fraction_full 0.995
_diffrn_reflns_point_group_measured_fraction_max 0.995
_diffrn_reflns_theta_full 25.113
_diffrn_reflns_theta_max 25.113
_diffrn_reflns_theta_min 2.230
_diffrn_standards_decay_% 0
_diffrn_standards_interval_count 0
_diffrn_standards_interval_time 0
_diffrn_standards_number 0
_exptl_absorpt_coefficient_mu 2.217
_exptl_absorpt_correction_T_max 0.0111
_exptl_absorpt_correction_T_min 0.0014
_exptl_absorpt_correction_type multi-scan
_exptl_absorpt_process_details
;
SADABS, Program for Empirical Adsorption Correction, 
Institute for Inorganic Chemistry, University of Gottingen: Germany, 
1996Version 1.171.35.15 (release 03-08-2011 CrysAlis171 .NET)
;
_exptl_crystal_colour colourless
_exptl_crystal_density_diffrn 1.781
_exptl_crystal_density_method none
_exptl_crystal_description 'square plate'
_exptl_crystal_F_000 4140
_exptl_crystal_size_max 0.13
_exptl_crystal_size_mid 0.10
_exptl_crystal_size_min 0.08
_refine_diff_density_max 2.024
_refine_diff_density_min -1.466
_refine_diff_density_rms 0.105
_refine_ls_extinction_method none
_refine_ls_goodness_of_fit_ref 1.072
_refine_ls_hydrogen_treatment constr
_refine_ls_matrix_type full
_refine_ls_number_parameters 1256
_refine_ls_number_reflns 13454
_refine_ls_number_restraints 444
_refine_ls_restrained_S_all 1.076
_refine_ls_R_factor_all 0.0607
_refine_ls_R_factor_gt 0.0521
_refine_ls_shift/su_max 0.002
_refine_ls_shift/su_mean 0.000
_refine_ls_structure_factor_coef Fsqd
_refine_ls_weighting_details 'w=1/[\s^2^(Fo^2^)+(0.0588P)^2^+35.5037P] where P=(Fo^2^+2Fc^2^)/3'
_refine_ls_weighting_scheme calc
_refine_ls_wR_factor_gt 0.1316
_refine_ls_wR_factor_ref 0.1374
_reflns_Friedel_coverage 0.000
_reflns_number_gt 11639
_reflns_number_total 13454
_reflns_threshold_expression 'I > 2\s(I)'
_cod_data_source_file c7nj02935g2.cif
_cod_data_source_block Compound1
_cod_depositor_comments
;
The following automatic conversions were performed:

'_exptl_absorpt_correction_type' value 'MULTI-SCAN' changed to
'multi-scan' according to
/home/data/users/saulius/crontab/automatic-downloads/rss-feeds/RSC/lib/dictionaries/cif_core.dic
dictionary named 'cif_core.dic' version 2.4.2 from 2011-04-26.

Automatic conversion script
Id: cif_fix_values 4973 2017-02-22 13:04:09Z antanas 

 Adding full bibliography for 7056751.cif.
;
_cod_database_code 7056751
_shelx_shelxl_version_number 2016/6
_shelx_space_group_comment
;
The symmetry employed for this shelxl refinement is uniquely defined
by the following loop, which should always be used as a source of
symmetry information in preference to the above space-group names.
They are only intended as comments.
;
_olex2_refinement_description
;
1. Fixed Uiso
 At 1.2 times of:
  All C(H) groups
 At 1.5 times of:
  All C(H,H,H) groups, All O(H,H) groups
2. Restrained distances
 O1M2-C2M2 = O1D2-C2D2 = O1E2-C2E2 = O1J2-C2J2 = O1L2-C2L2
 1.23 with sigma of 0.01
 N3L-C4L = N3L-C5L = N3E-C4E = N3E-C5E = N3J-C4J = N3J-C5J = N3E2-C4E2
 1.45 with sigma of 0.01
 C4J2-C5J2 = C4J-C5J
 2.5 with sigma of 0.01
 C2J2-C4J2
 2.3 with sigma of 0.01
 C2D2-N3D2 = C2M2-N3M2 = C2E2-N3E2 = C2J2-N3J2 = C2L2-N3L2
 1.34 with sigma of 0.01
 O1D-C2D = O1I-C2I = O1L-C2L = O1E-C2E = O1J-C2J = O1M-C2M
 1.23 with sigma of 0.01
 C2D-N3D = C2I-N3I = C2L-N3L = C2E-N3E = C2J-N3J = C2M-N3M
 1.34 with sigma of 0.01
 N3D-C4D = N3D-C5D = N3I-C4I = N3I-C5I = N3M-C4M = N3M-C5M
 1.45 with sigma of 0.01
 N3M2-C4M2 = N3M2-C5M2 = N3D2-C4D2 = N3D2-C5D2 = N3J2-C4J2 = N3J2-C5J2
 1.45 with sigma of 0.01
 C4D-C5D = C4I-C5I = C4L-C5L = C4E-C5E = C4M-C5M = C4M2-C5M2
 2.5 with sigma of 0.01
 N3E2-C5E2 = N3L2-C4L2 = N3L2-C5L2
 1.45 with sigma of 0.01
 N4-C2
 1.36 with sigma of 0.02
 C2-O3
 1.22 with sigma of 0.02
 N4-C5 \\sim N4-C6
 with sigma of 0.02
3. Restrained planarity
 O1D, C2D, N3D, C4D, C5D
 with sigma of 0.1
 O1I, C2I, N3I, C4I, C5I
 with sigma of 0.1
 O1I2, C2I2, N3I2, C4I2, C5I2
 with sigma of 0.1
 O1L, C2L, N3L, C4L, C5L
 with sigma of 0.1
 O1E, C2E, N3E, C4E, C5E
 with sigma of 0.1
 O1M, C2M, N3M, C4M, C5M
 with sigma of 0.1
 O1J, C2J, N3J, C4J, C5J
 with sigma of 0.1
 O1J2, C2J2, N3J2, C4J2, C5J2
 with sigma of 0.1
 O1M2, C2M2, N3M2, C4M2, C5M2
 with sigma of 0.1
 O1L2, C2L2, N3L2, C4L2, C5L2
 with sigma of 0.1
 C2, O3, N4, C5, C6
 with sigma of 0.1
4. Uiso/Uaniso restraints and constraints
O1J \\sim O1J2 \\sim C2J \\sim C2J2 \\sim N3J \\sim N3J2 \\sim C4J \\sim C4J2
\\sim C5J \\sim C5J2: within 2A with sigma of 0.04 and sigma for terminal atoms
of 0.08
O1L \\sim O1L2 \\sim C2L \\sim C2L2 \\sim N3L \\sim N3L2 \\sim C4L \\sim C4L2
\\sim C5L \\sim C5L2: within 2A with sigma of 0.04 and sigma for terminal atoms
of 0.08
C2 \\sim O3 \\sim N4 \\sim C5 \\sim C6: within 2A with sigma of 0.04 and sigma
for terminal atoms of 0.08
Uanis(O3) \\sim Ueq, Uanis(C2) \\sim Ueq, Uanis(N4) \\sim Ueq, Uanis(C6) \\sim
Ueq, Uanis(C5) \\sim Ueq: with sigma of 0.01 and sigma for terminal atoms of
0.02
5. Rigid body (RIGU) restrains
 C2N, N3N, C4N, C5N
 with sigma for 1-2 distances of 0.004 and sigma for 1-3 distances of 0.004
 O1M2, C2M2, C5M2, N3M2, C4M2
 with sigma for 1-2 distances of 0.004 and sigma for 1-3 distances of 0.004
 C2, O3, N4, C5, C6
 with sigma for 1-2 distances of 0.004 and sigma for 1-3 distances of 0.004
 C6, C5, C2, N4
 with sigma for 1-2 distances of 0.004 and sigma for 1-3 distances of 0.004
6. Others
 Fixed Sof: O1M(0.5) C2M(0.5) H2M(0.5) N3M(0.5) C4M(0.5) H4MA(0.5) H4MB(0.5)
 H4MC(0.5) C5M(0.5) H5MA(0.5) H5MB(0.5) H5MC(0.5) O1D(0.5) C2D(0.5) H2D(0.5)
 N3D(0.5) C4D(0.5) H4DA(0.5) H4DB(0.5) H4DC(0.5) C5D(0.5) H5DA(0.5) H5DB(0.5)
 H5DC(0.5) O1E(0.5) C2E(0.5) H2E(0.5) N3E(0.5) C4E(0.5) H4ED(0.5) H4EE(0.5)
 H4EF(0.5) C5E(0.5) H5ED(0.5) H5EE(0.5) H5EF(0.5) O1N(0.5) C2N(0.5) H2N(0.5)
 N3N(0.5) C4N(0.5) H4NA(0.5) H4NB(0.5) H4NC(0.5) C5N(0.5) H5NA(0.5) H5NB(0.5)
 H5NC(0.5) O1I(0.5) C2I(0.5) H2I(0.5) N3I(0.5) C4I(0.5) H4IA(0.5) H4IB(0.5)
 H4IC(0.5) C5I(0.5) H5IA(0.5) H5IB(0.5) H5IC(0.5) O1J(0.5) C2J(0.5) H2J(0.5)
 N3J(0.5) C4J(0.5) H4JA(0.5) H4JB(0.5) H4JC(0.5) C5J(0.5) H5JA(0.5) H5JB(0.5)
 H5JC(0.5) O1L(0.5) C2L(0.5) H2L(0.5) N3L(0.5) C4L(0.5) H4LA(0.5) H4LB(0.5)
 H4LC(0.5) C5L(0.5) H5LA(0.5) H5LB(0.5) H5LC(0.5) O1E2(0.5) C2E2(0.5) H2E2(0.5)
 N3E2(0.5) C4E2(0.5) H4EA(0.5) H4EB(0.5) H4EC(0.5) C5E2(0.5) H5EA(0.5)
 H5EB(0.5) H5EC(0.5) O1D2(0.5) C2D2(0.5) H2D2(0.5) N3D2(0.5) C4D2(0.5)
 H4DD(0.5) H4DE(0.5) H4DF(0.5) C5D2(0.5) H5DD(0.5) H5DE(0.5) H5DF(0.5)
 O1M2(0.5) C2M2(0.5) H2M2(0.5) N3M2(0.5) C4M2(0.5) H4MD(0.5) H4ME(0.5)
 H4MF(0.5) C5M2(0.5) H5MD(0.5) H5ME(0.5) H5MF(0.5) O1I2(0.5) C2I2(0.5)
 H2I2(0.5) N3I2(0.5) C4I2(0.5) H4ID(0.5) H4IE(0.5) H4IF(0.5) C5I2(0.5)
 H5ID(0.5) H5IE(0.5) H5IF(0.5) O1J2(0.5) C2J2(0.5) H2J2(0.5) N3J2(0.5)
 C4J2(0.5) H4JD(0.5) H4JE(0.5) H4JF(0.5) C5J2(0.5) H5JD(0.5) H5JE(0.5)
 H5JF(0.5) O1L2(0.5) C2L2(0.5) H2L2(0.5) N3L2(0.5) C4L2(0.5) H4LD(0.5)
 H4LE(0.5) H4LF(0.5) C5L2(0.5) H5LD(0.5) H5LE(0.5) H5LF(0.5)
7.a Everything fixed:
 H1WA, H1WB
7.b Riding coordinates:
 C4M2(H4MD,H4ME,H4MF), C4L2(H4LD,H4LE,H4LF), C6(H6C,H6D,H6E)
7.c Aromatic/amide H refined with riding coordinates:
 C2A(H2A), C2B(H2B), C5A(H5A), C5B(H5B), C6A(H6A), C6B(H6B), C9A(H9A),
 C12A(H12A), C13A(H13A), C2F(H2F), C2G(H2G), C2H(H2H), C2M(H2M), C2D(H2D),
 C2E(H2E), C2N(H2N), C2I(H2I), C2J(H2J), C2L(H2L), C2E2(H2E2), C2D2(H2D2),
 C2M2(H2M2), C2I2(H2I2), C2J2(H2J2), C2L2(H2L2), C2(H2)
7.d Idealised Me refined as rotating group:
 C4F(H4FA,H4FB,H4FC), C5F(H5FA,H5FB,H5FC), C4G(H4GA,H4GB,H4GC), C5G(H5GA,H5GB,
 H5GC), C4H(H4HA,H4HB,H4HC), C5H(H5HA,H5HB,H5HC), C4M(H4MA,H4MB,H4MC), C5M(H5MA,
 H5MB,H5MC), C4D(H4DA,H4DB,H4DC), C5D(H5DA,H5DB,H5DC), C4E(H4ED,H4EE,H4EF),
 C5E(H5ED,H5EE,H5EF), C4N(H4NA,H4NB,H4NC), C5N(H5NA,H5NB,H5NC), C4I(H4IA,H4IB,
 H4IC), C5I(H5IA,H5IB,H5IC), C4J(H4JA,H4JB,H4JC), C5J(H5JA,H5JB,H5JC), C4L(H4LA,
 H4LB,H4LC), C5L(H5LA,H5LB,H5LC), C4E2(H4EA,H4EB,H4EC), C5E2(H5EA,H5EB,H5EC),
 C4D2(H4DD,H4DE,H4DF), C5D2(H5DD,H5DE,H5DF), C5M2(H5MD,H5ME,H5MF), C4I2(H4ID,
 H4IE,H4IF), C5I2(H5ID,H5IE,H5IF), C4J2(H4JD,H4JE,H4JF), C5J2(H5JD,H5JE,H5JF),
 C5L2(H5LD,H5LE,H5LF), C5(H5C,H5D,H5E)
;
_olex2_submission_special_instructions 'No special instructions were received'

loop_
_space_group_symop_operation_xyz
'x, y, z'
'-x, y+1/2, -z+1/2'
'-x, -y, -z'
'x, -y-1/2, z-1/2'

loop_
_atom_site_label
_atom_site_type_symbol
_atom_site_fract_x
_atom_site_fract_y
_atom_site_fract_z
_atom_site_U_iso_or_equiv
_atom_site_adp_type
_atom_site_occupancy
_atom_site_site_symmetry_order
_atom_site_calc_flag
_atom_site_refinement_flags_posn
_atom_site_refinement_flags_adp
_atom_site_refinement_flags_occupancy
_atom_site_disorder_assembly
_atom_site_disorder_group
Dy1 Dy -0.30413(2) 0.14836(2) 0.73212(2) 0.05148(11) Uani 1 1 d . . . . .
Dy2 Dy 0.23154(2) 0.14139(2) 0.32468(2) 0.04458(10) Uani 1 1 d . . . . .
C1A C -0.2592(4) 0.22657(16) 0.4985(4) 0.0407(13) Uani 1 1 d . . . . .
C1B C 0.1945(7) 0.03529(17) 0.5101(5) 0.066(2) Uani 1 1 d . . . . .
C2A C -0.3026(4) 0.25929(17) 0.4917(4) 0.0436(14) Uani 1 1 d . . . . .
H2A H -0.369722 0.260797 0.483231 0.052 Uiso 1 1 calc R . . . .
C2B C 0.2228(7) 0.02611(18) 0.6034(6) 0.074(2) Uani 1 1 d . . . . .
H2B H 0.282945 0.033477 0.631258 0.088 Uiso 1 1 calc R . . . .
C3A C -0.2497(4) 0.28929(16) 0.4971(4) 0.0412(13) Uani 1 1 d . . . . .
C3B C 0.1650(7) 0.00647(18) 0.6563(5) 0.077(3) Uani 1 1 d . . . . .
C4A C -0.1496(4) 0.28840(15) 0.5115(4) 0.0382(12) Uani 1 1 d . . . . .
C4B C 0.0755(7) -0.00450(17) 0.6166(5) 0.068(2) Uani 1 1 d . . . . .
C5A C -0.0923(4) 0.31911(16) 0.5198(4) 0.0429(14) Uani 1 1 d . . . . .
H5A H -0.121598 0.341396 0.511695 0.051 Uiso 1 1 calc R . . . .
C5B C 0.0128(7) -0.02457(19) 0.6686(5) 0.074(2) Uani 1 1 d . . . . .
H5B H 0.032237 -0.031290 0.732356 0.089 Uiso 1 1 calc R . . . .
C6A C 0.0022(4) 0.31723(16) 0.5387(4) 0.0416(13) Uani 1 1 d . . . . .
H6A H 0.037825 0.338232 0.547094 0.050 Uiso 1 1 calc R . . . .
C6B C -0.0727(7) -0.03417(19) 0.6300(5) 0.073(2) Uani 1 1 d . . . . .
H6B H -0.112525 -0.047302 0.667624 0.088 Uiso 1 1 calc R . . . .
C7A C 0.0505(4) 0.28426(15) 0.5466(4) 0.0358(12) Uani 1 1 d . . . . .
C7B C 0.1071(7) 0.02539(17) 0.4669(5) 0.067(2) Uani 1 1 d . . . . .
C8A C 0.1503(4) 0.28118(16) 0.5648(4) 0.0401(13) Uani 1 1 d . . . . .
C8B C 0.0448(6) 0.00533(16) 0.5210(5) 0.064(2) Uani 1 1 d . . . . .
C9A C 0.1928(4) 0.24888(17) 0.5684(4) 0.0430(14) Uani 1 1 d . . . . .
H9A H 0.259804 0.247362 0.579076 0.052 Uiso 1 1 calc R . . . .
C10A C 0.1402(4) 0.21857(16) 0.5568(4) 0.0414(13) Uani 1 1 d . . . . .
C11A C 0.0412(4) 0.21974(15) 0.5422(4) 0.0364(12) Uani 1 1 d . . . . .
C12A C -0.0168(4) 0.18889(16) 0.5342(4) 0.0424(14) Uani 1 1 d . . . . .
H12A H 0.012763 0.166565 0.538277 0.051 Uiso 1 1 calc R . . . .
C13A C -0.1121(4) 0.19082(16) 0.5211(4) 0.0422(13) Uani 1 1 d . . . . .
H13A H -0.148098 0.169817 0.517405 0.051 Uiso 1 1 calc R . . . .
C14A C -0.1602(4) 0.22356(16) 0.5125(4) 0.0380(12) Uani 1 1 d . . . . .
C15A C -0.1056(4) 0.25507(15) 0.5195(4) 0.0363(12) Uani 1 1 d . . . . .
C16A C -0.0039(4) 0.25295(15) 0.5357(4) 0.0359(12) Uani 1 1 d . . . . .
O1F O 0.2792(3) 0.19885(12) 0.3401(3) 0.0574(12) Uani 1 1 d . . . . .
C2F C 0.3453(5) 0.21802(19) 0.3693(5) 0.0537(16) Uani 1 1 d . . . . .
H2F H 0.401896 0.207519 0.397089 0.064 Uiso 1 1 calc R . . . .
N3F N 0.3413(4) 0.25258(15) 0.3637(4) 0.0505(13) Uani 1 1 d . . . . .
C4F C 0.2597(5) 0.2710(2) 0.3232(5) 0.0620(18) Uani 1 1 d . . . . .
H4FA H 0.213513 0.254329 0.293924 0.093 Uiso 1 1 calc GR . . . .
H4FB H 0.278581 0.287364 0.274536 0.093 Uiso 1 1 calc GR . . . .
H4FC H 0.231192 0.284106 0.373441 0.093 Uiso 1 1 calc GR . . . .
C5F C 0.4218(5) 0.2733(2) 0.4017(5) 0.0573(17) Uani 1 1 d . . . . .
H5FA H 0.475477 0.257768 0.419824 0.086 Uiso 1 1 calc GR . . . .
H5FB H 0.404867 0.286203 0.457966 0.086 Uiso 1 1 calc GR . . . .
H5FC H 0.439435 0.289809 0.353024 0.086 Uiso 1 1 calc GR . . . .
O1G O 0.3669(3) 0.12861(14) 0.2528(3) 0.0591(12) Uani 1 1 d . . . . .
C2G C 0.4524(7) 0.1264(2) 0.2723(7) 0.076(2) Uani 1 1 d . . . . .
H2G H 0.476995 0.130310 0.336388 0.091 Uiso 1 1 calc R . . . .
N3G N 0.5131(5) 0.1188(2) 0.2073(5) 0.079(2) Uani 1 1 d . . . . .
C4G C 0.4827(7) 0.1162(3) 0.1110(7) 0.095(3) Uani 1 1 d . . . . .
H4GA H 0.487411 0.091854 0.090354 0.143 Uiso 1 1 calc GR . . . .
H4GB H 0.522613 0.131008 0.073988 0.143 Uiso 1 1 calc GR . . . .
H4GC H 0.416694 0.124014 0.100827 0.143 Uiso 1 1 calc GR . . . .
C5G C 0.6126(6) 0.1157(3) 0.2367(7) 0.092(3) Uani 1 1 d . . . . .
H5GA H 0.624613 0.123553 0.302974 0.137 Uiso 1 1 calc GR . . . .
H5GB H 0.648864 0.130276 0.195428 0.137 Uiso 1 1 calc GR . . . .
H5GC H 0.632225 0.091249 0.231654 0.137 Uiso 1 1 calc GR . . . .
O1H O 0.0652(3) 0.13999(14) 0.3099(4) 0.0604(13) Uani 1 1 d . . . . .
C2H C 0.0122(5) 0.12358(19) 0.3595(5) 0.0593(18) Uani 1 1 d . . . . .
H2H H 0.040395 0.112908 0.415957 0.071 Uiso 1 1 calc R . . . .
N3H N -0.0798(4) 0.11966(16) 0.3405(4) 0.0581(15) Uani 1 1 d . . . . .
C4H C -0.1312(7) 0.1331(3) 0.2567(7) 0.093(3) Uani 1 1 d . . . . .
H4HA H -0.167325 0.153781 0.273275 0.139 Uiso 1 1 calc GR . . . .
H4HB H -0.174895 0.115175 0.229258 0.139 Uiso 1 1 calc GR . . . .
H4HC H -0.086785 0.139611 0.209974 0.139 Uiso 1 1 calc GR . . . .
C5H C -0.1355(6) 0.0996(2) 0.4047(6) 0.070(2) Uani 1 1 d . . . . .
H5HA H -0.093303 0.090180 0.457349 0.106 Uiso 1 1 calc GR . . . .
H5HB H -0.167764 0.080355 0.369359 0.106 Uiso 1 1 calc GR . . . .
H5HC H -0.182611 0.114984 0.430268 0.106 Uiso 1 1 calc GR . . . .
O1W O 0.3687(3) 0.13998(14) 0.4494(3) 0.0622(13) Uani 1 1 d . . . . .
H1WA H 0.384930 0.157250 0.485880 0.093 Uiso 1 1 d . . . . .
H1WB H 0.377900 0.122160 0.486550 0.093 Uiso 1 1 d . . . . .
O11A O -0.3192(4) 0.17274(16) 0.5823(4) 0.0769(17) Uani 1 1 d . . . . .
O11B O 0.2218(4) 0.09025(12) 0.4114(4) 0.0623(13) Uani 1 1 d . . . . .
O12A O -0.4294(3) 0.20169(14) 0.4706(4) 0.0674(14) Uani 1 1 d . . . . .
O12B O 0.3025(5) 0.03696(17) 0.3700(5) 0.096(2) Uani 1 1 d . . . . .
O13A O -0.3025(3) 0.16725(14) 0.4147(4) 0.0654(13) Uani 1 1 d . . . . .
O13B O 0.3542(5) 0.06891(16) 0.5130(4) 0.0849(17) Uani 1 1 d . . . . .
O21A O -0.2828(3) 0.15509(11) 0.8955(3) 0.0496(10) Uani 1 1 d . . . . .
O22A O -0.2791(3) 0.14867(12) 1.0648(3) 0.0562(12) Uani 1 1 d . . . . .
O23A O -0.4113(3) 0.17891(13) 0.9794(4) 0.0576(12) Uani 1 1 d . . . . .
O31A O 0.1910(3) 0.33300(12) 0.6750(3) 0.0514(11) Uani 1 1 d . . . . .
O32A O 0.2030(4) 0.34228(15) 0.5076(4) 0.0691(14) Uani 1 1 d . . . . .
O33A O 0.3188(3) 0.30636(15) 0.5980(4) 0.0697(15) Uani 1 1 d . . . . .
O41A O 0.1749(3) 0.16018(12) 0.4735(3) 0.0543(11) Uani 1 1 d . . . . .
O42A O 0.1662(4) 0.15900(15) 0.6438(4) 0.0667(14) Uani 1 1 d . . . . .
O43A O 0.3009(3) 0.18591(14) 0.5779(4) 0.0620(13) Uani 1 1 d . . . . .
S1A S -0.31180(11) 0.17018(4) 0.98489(12) 0.0465(4) Uani 1 1 d . . . . .
S1B S 0.27599(18) 0.05902(5) 0.44636(15) 0.0730(6) Uani 1 1 d . . . . .
S1C S -0.33426(11) 0.18907(4) 0.48904(11) 0.0474(4) Uani 1 1 d . . . . .
S2B S 0.2111(2) -0.00618(6) 0.77445(16) 0.0911(9) Uani 1 1 d . . . . .
S3A S 0.22310(11) 0.31899(5) 0.58689(12) 0.0488(4) Uani 1 1 d . . . . .
S4A S 0.20086(12) 0.17753(5) 0.56460(12) 0.0512(4) Uani 1 1 d . . . . .
O1M O -0.2598(6) 0.0933(2) 0.7981(6) 0.0450(19) Uani 0.5 1 d D . P A 1
C2M C -0.2562(11) 0.0787(3) 0.8739(9) 0.073(5) Uani 0.5 1 d D . P A 1
H2M H -0.275929 0.091347 0.926949 0.087 Uiso 0.5 1 calc R . P A 1
N3M N -0.2262(10) 0.0459(3) 0.8886(8) 0.073(4) Uani 0.5 1 d D . P A 1
C4M C -0.2195(18) 0.0338(6) 0.9858(9) 0.129(9) Uani 0.5 1 d D . P A 1
H4MA H -0.216182 0.053980 1.028975 0.194 Uiso 0.5 1 calc GR . P A 1
H4MB H -0.162381 0.019513 0.998130 0.194 Uiso 0.5 1 calc GR . P A 1
H4MC H -0.275511 0.019751 0.996461 0.194 Uiso 0.5 1 calc GR . P A 1
C5M C -0.1941(17) 0.0233(5) 0.8145(11) 0.108(7) Uani 0.5 1 d D . P A 1
H5MA H -0.222561 0.031034 0.752079 0.162 Uiso 0.5 1 calc GR . P A 1
H5MB H -0.213248 -0.000860 0.825996 0.162 Uiso 0.5 1 calc GR . P A 1
H5MC H -0.124915 0.024554 0.815642 0.162 Uiso 0.5 1 calc GR . P A 1
O1D O -0.4039(8) 0.1961(3) 0.7560(10) 0.054(3) Uani 0.5 1 d D . P A 1
C2D C -0.3973(9) 0.2282(3) 0.7548(10) 0.043(3) Uani 0.5 1 d D . P A 1
H2D H -0.344750 0.238958 0.789936 0.052 Uiso 0.5 1 calc R . P A 1
N3D N -0.4613(10) 0.2486(3) 0.7060(14) 0.038(4) Uani 0.5 1 d D . P A 1
C4D C -0.5409(8) 0.2333(3) 0.6484(9) 0.052(3) Uani 0.5 1 d D . P A 1
H4DA H -0.529319 0.234648 0.580779 0.078 Uiso 0.5 1 calc GR . P A 1
H4DB H -0.598920 0.246221 0.658928 0.078 Uiso 0.5 1 calc GR . P A 1
H4DC H -0.548287 0.208776 0.666553 0.078 Uiso 0.5 1 calc GR . P A 1
C5D C -0.4529(10) 0.2866(3) 0.7080(9) 0.047(3) Uani 0.5 1 d D . P A 1
H5DA H -0.512479 0.296850 0.725290 0.071 Uiso 0.5 1 calc GR . P A 1
H5DB H -0.439228 0.295036 0.644881 0.071 Uiso 0.5 1 calc GR . P A 1
H5DC H -0.401291 0.293399 0.755289 0.071 Uiso 0.5 1 calc GR . P A 1
O1E O -0.2091(6) 0.2047(3) 0.7521(8) 0.050(2) Uani 0.5 1 d D . P B 1
C2E C -0.1247(10) 0.2125(4) 0.7672(16) 0.042(5) Uani 0.5 1 d D . P B 1
H2E H -0.080318 0.194061 0.779512 0.051 Uiso 0.5 1 calc R . P B 1
N3E N -0.0915(8) 0.2452(3) 0.7674(10) 0.051(4) Uani 0.5 1 d D . P B 1
C4E C -0.1567(9) 0.2745(3) 0.7482(10) 0.059(4) Uani 0.5 1 d D . P B 1
H4ED H -0.216277 0.265939 0.715946 0.088 Uiso 0.5 1 calc GR . P B 1
H4EE H -0.128180 0.291619 0.707273 0.088 Uiso 0.5 1 calc GR . P B 1
H4EF H -0.169330 0.285718 0.808532 0.088 Uiso 0.5 1 calc GR . P B 1
C5E C 0.0082(9) 0.2528(7) 0.791(2) 0.083(8) Uani 0.5 1 d D . P B 1
H5ED H 0.040713 0.231672 0.815405 0.124 Uiso 0.5 1 calc GR . P B 1
H5EE H 0.014819 0.271309 0.839015 0.124 Uiso 0.5 1 calc GR . P B 1
H5EF H 0.036454 0.260646 0.733014 0.124 Uiso 0.5 1 calc GR . P B 1
O1N O -0.3998(12) -0.0351(3) 0.9002(10) 0.105(5) Uani 0.5 1 d . . P C 1
C2N C -0.4206(17) -0.0204(4) 0.8228(12) 0.090(6) Uani 0.5 1 d . U P C 1
H2N H -0.411062 -0.033892 0.767774 0.108 Uiso 0.5 1 calc R . P C 1
N3N N -0.4546(11) 0.0120(3) 0.8055(9) 0.071(3) Uani 0.5 1 d . U P C 1
C4N C -0.4988(19) 0.0325(7) 0.8808(15) 0.094(8) Uani 0.5 1 d . U P C 1
H4NA H -0.566107 0.026520 0.880027 0.141 Uiso 0.5 1 calc GR . P C 1
H4NB H -0.492328 0.057598 0.868103 0.141 Uiso 0.5 1 calc GR . P C 1
H4NC H -0.466784 0.026968 0.943518 0.141 Uiso 0.5 1 calc GR . P C 1
C5N C -0.4638(10) 0.0262(4) 0.7113(10) 0.056(3) Uani 0.5 1 d . U P C 1
H5NA H -0.427841 0.011812 0.669406 0.085 Uiso 0.5 1 calc GR . P C 1
H5NB H -0.439031 0.050152 0.712755 0.085 Uiso 0.5 1 calc GR . P C 1
H5NC H -0.530775 0.026412 0.687147 0.085 Uiso 0.5 1 calc GR . P C 1
O1I O -0.4477(6) 0.1254(2) 0.7423(6) 0.0406(19) Uani 0.5 1 d D . P A 1
C2I C -0.5050(7) 0.1335(3) 0.8003(8) 0.041(3) Uani 0.5 1 d D . P A 1
H2I H -0.483553 0.147776 0.853074 0.050 Uiso 0.5 1 calc R . P A 1
N3I N -0.5958(9) 0.1231(6) 0.7922(14) 0.053(9) Uani 0.5 1 d D . P A 1
C4I C -0.6318(10) 0.1015(4) 0.7121(10) 0.052(4) Uani 0.5 1 d D . P A 1
H4IA H -0.685349 0.113418 0.676943 0.077 Uiso 0.5 1 calc GR . P A 1
H4IB H -0.652931 0.078981 0.735681 0.077 Uiso 0.5 1 calc GR . P A 1
H4IC H -0.581520 0.097684 0.669519 0.077 Uiso 0.5 1 calc GR . P A 1
C5I C -0.6612(12) 0.1324(4) 0.8624(12) 0.071(5) Uani 0.5 1 d D . P A 1
H5IA H -0.677154 0.111461 0.897836 0.106 Uiso 0.5 1 calc GR . P A 1
H5IB H -0.719065 0.142324 0.829853 0.106 Uiso 0.5 1 calc GR . P A 1
H5IC H -0.631453 0.149735 0.906807 0.106 Uiso 0.5 1 calc GR . P A 1
O1J O -0.3651(12) 0.1028(3) 0.6264(11) 0.086(4) Uani 0.5 1 d D U P A 1
C2J C -0.3950(16) 0.0888(6) 0.5521(13) 0.098(7) Uani 0.5 1 d D U P A 1
H2J H -0.454721 0.096818 0.524794 0.118 Uiso 0.5 1 calc R . P A 1
N3J N -0.3545(11) 0.0638(5) 0.5047(14) 0.073(5) Uani 0.5 1 d D U P A 1
C4J C -0.2644(13) 0.0477(6) 0.538(2) 0.112(9) Uani 0.5 1 d D U P A 1
H4JA H -0.224255 0.045893 0.484834 0.169 Uiso 0.5 1 calc GR . P A 1
H4JB H -0.275776 0.024265 0.562972 0.169 Uiso 0.5 1 calc GR . P A 1
H4JC H -0.232480 0.062106 0.588704 0.169 Uiso 0.5 1 calc GR . P A 1
C5J C -0.4130(15) 0.0461(8) 0.431(2) 0.120(9) Uani 0.5 1 d D U P A 1
H5JA H -0.450872 0.028050 0.459129 0.180 Uiso 0.5 1 calc GR . P A 1
H5JB H -0.372550 0.035116 0.385862 0.180 Uiso 0.5 1 calc GR . P A 1
H5JC H -0.455241 0.063027 0.396369 0.180 Uiso 0.5 1 calc GR . P A 1
O1L O -0.1396(7) 0.1392(3) 0.7161(10) 0.081(4) Uani 0.5 1 d D U P A 1
C2L C -0.0885(10) 0.1156(4) 0.6914(12) 0.081(5) Uani 0.5 1 d D U P A 1
H2L H -0.107587 0.102023 0.636620 0.097 Uiso 0.5 1 calc R . P A 1
N3L N -0.0063(8) 0.1091(3) 0.7414(11) 0.080(4) Uani 0.5 1 d D U P A 1
C4L C 0.0516(13) 0.1249(8) 0.8184(13) 0.148(12) Uani 0.5 1 d D U P A 1
H4LA H 0.079744 0.146510 0.795930 0.222 Uiso 0.5 1 calc GR . P A 1
H4LB H 0.102056 0.108699 0.841281 0.222 Uiso 0.5 1 calc GR . P A 1
H4LC H 0.012445 0.130438 0.870624 0.222 Uiso 0.5 1 calc GR . P A 1
C5L C 0.029(2) 0.0809(9) 0.686(3) 0.179(15) Uani 0.5 1 d D U P A 1
H5LA H -0.006127 0.080240 0.623243 0.268 Uiso 0.5 1 calc GR . P A 1
H5LB H 0.020256 0.058631 0.719311 0.268 Uiso 0.5 1 calc GR . P A 1
H5LC H 0.096411 0.084499 0.679322 0.268 Uiso 0.5 1 calc GR . P A 1
O1E2 O -0.1689(7) 0.1804(3) 0.7499(7) 0.066(3) Uani 0.5 1 d D . P A 2
C2E2 C -0.1553(19) 0.2122(4) 0.753(2) 0.067(8) Uani 0.5 1 d D . P A 2
H2E2 H -0.207467 0.227784 0.743886 0.081 Uiso 0.5 1 calc R . P A 2
N3E2 N -0.0677(16) 0.2249(5) 0.7705(13) 0.084(6) Uani 0.5 1 d D . P A 2
C4E2 C -0.046(3) 0.2618(6) 0.7782(16) 0.146(19) Uani 0.5 1 d D . P A 2
H4EA H 0.001474 0.267800 0.733890 0.220 Uiso 0.5 1 calc GR . P A 2
H4EB H -0.020535 0.267222 0.843598 0.220 Uiso 0.5 1 calc GR . P A 2
H4EC H -0.103586 0.275484 0.762268 0.220 Uiso 0.5 1 calc GR . P A 2
C5E2 C 0.0137(13) 0.2022(6) 0.7891(12) 0.125(11) Uani 0.5 1 d D . P A 2
H5EA H -0.007786 0.178215 0.798704 0.187 Uiso 0.5 1 calc GR . P A 2
H5EB H 0.051492 0.210243 0.846639 0.187 Uiso 0.5 1 calc GR . P A 2
H5EC H 0.052408 0.202927 0.734691 0.187 Uiso 0.5 1 calc GR . P A 2
O1D2 O -0.3575(9) 0.2055(4) 0.7475(9) 0.064(3) Uani 0.5 1 d D . P A 2
C2D2 C -0.4248(11) 0.2218(4) 0.7093(11) 0.057(4) Uani 0.5 1 d D . P A 2
H2D2 H -0.475294 0.208263 0.679567 0.068 Uiso 0.5 1 calc R . P A 2
N3D2 N -0.4351(12) 0.2563(4) 0.7049(16) 0.063(6) Uani 0.5 1 d D . P A 2
C4D2 C -0.5185(14) 0.2738(7) 0.6614(16) 0.116(10) Uani 0.5 1 d D . P A 2
H4DD H -0.558954 0.256821 0.625138 0.173 Uiso 0.5 1 calc GR . P A 2
H4DE H -0.499407 0.292185 0.618419 0.173 Uiso 0.5 1 calc GR . P A 2
H4DF H -0.553724 0.284293 0.711288 0.173 Uiso 0.5 1 calc GR . P A 2
C5D2 C -0.3628(14) 0.2794(4) 0.7482(11) 0.094(7) Uani 0.5 1 d D . P A 2
H5DD H -0.324261 0.266725 0.798160 0.140 Uiso 0.5 1 calc GR . P A 2
H5DE H -0.392848 0.299546 0.776256 0.140 Uiso 0.5 1 calc GR . P A 2
H5DF H -0.322379 0.287444 0.699470 0.140 Uiso 0.5 1 calc GR . P A 2
O1M2 O -0.3650(16) 0.0972(4) 0.8169(10) 0.141(8) Uani 0.5 1 d D U P D 2
C2M2 C -0.3443(16) 0.0821(4) 0.8922(11) 0.107(7) Uani 0.5 1 d D U P D 2
H2M2 H -0.284666 0.087622 0.925004 0.129 Uiso 0.5 1 calc R . P D 2
N3M2 N -0.3983(14) 0.0584(5) 0.9331(12) 0.143(8) Uani 0.5 1 d D U P D 2
C4M2 C -0.490(2) 0.0440(11) 0.897(3) 0.23(3) Uani 0.5 1 d D U P D 2
H4MD H -0.491684 0.019623 0.913511 0.347 Uiso 0.5 1 d R . P D 2
H4ME H -0.499434 0.046673 0.829441 0.347 Uiso 0.5 1 d R . P D 2
H4MF H -0.539724 0.056033 0.926681 0.347 Uiso 0.5 1 d R . P D 2
C5M2 C -0.3554(16) 0.0458(5) 1.0247(12) 0.110(7) Uani 0.5 1 d D U P D 2
H5MD H -0.293680 0.057016 1.039079 0.165 Uiso 0.5 1 calc GR . P D 2
H5ME H -0.346910 0.020354 1.021544 0.165 Uiso 0.5 1 calc GR . P D 2
H5MF H -0.396858 0.051386 1.074881 0.165 Uiso 0.5 1 calc GR . P D 2
O1I2 O -0.4765(11) 0.1489(4) 0.7361(12) 0.099(4) Uani 0.5 1 d . . P A 2
C2I2 C -0.5452(15) 0.1322(5) 0.726(2) 0.114(9) Uani 0.5 1 d . . P A 2
H2I2 H -0.558680 0.124882 0.661394 0.137 Uiso 0.5 1 calc R . P A 2
N3I2 N -0.6050(16) 0.1215(5) 0.778(2) 0.056(8) Uani 0.5 1 d . . P A 2
C4I2 C -0.6868(15) 0.1008(5) 0.7461(15) 0.081(6) Uani 0.5 1 d . . P A 2
H4ID H -0.690542 0.098593 0.676477 0.122 Uiso 0.5 1 calc GR . P A 2
H4IE H -0.744279 0.112323 0.764835 0.122 Uiso 0.5 1 calc GR . P A 2
H4IF H -0.681243 0.077565 0.775225 0.122 Uiso 0.5 1 calc GR . P A 2
C5I2 C -0.5944(16) 0.1303(6) 0.8753(19) 0.098(7) Uani 0.5 1 d . . P A 2
H5ID H -0.584242 0.108971 0.913477 0.147 Uiso 0.5 1 calc GR . P A 2
H5IE H -0.651700 0.142183 0.892846 0.147 Uiso 0.5 1 calc GR . P A 2
H5IF H -0.539715 0.145884 0.887535 0.147 Uiso 0.5 1 calc GR . P A 2
O1J2 O -0.3031(8) 0.1066(3) 0.6131(8) 0.066(3) Uani 0.5 1 d D U P A 2
C2J2 C -0.3647(11) 0.0968(5) 0.5532(12) 0.066(5) Uani 0.5 1 d D U P A 2
H2J2 H -0.407513 0.114962 0.533174 0.079 Uiso 0.5 1 calc R . P A 2
N3J2 N -0.3864(12) 0.0665(5) 0.5089(17) 0.108(7) Uani 0.5 1 d D U P A 2
C4J2 C -0.308(2) 0.0420(7) 0.523(3) 0.194(16) Uani 0.5 1 d D U P A 2
H4JD H -0.276761 0.039616 0.463784 0.290 Uiso 0.5 1 calc GR . P A 2
H4JE H -0.331290 0.019124 0.541860 0.290 Uiso 0.5 1 calc GR . P A 2
H4JF H -0.261622 0.050765 0.573706 0.290 Uiso 0.5 1 calc GR . P A 2
C5J2 C -0.4522(19) 0.0617(9) 0.426(2) 0.149(12) Uani 0.5 1 d D U P A 2
H5JD H -0.493996 0.041864 0.435982 0.223 Uiso 0.5 1 calc GR . P A 2
H5JE H -0.416884 0.056977 0.370005 0.223 Uiso 0.5 1 calc GR . P A 2
H5JF H -0.490187 0.082920 0.414349 0.223 Uiso 0.5 1 calc GR . P A 2
O1L2 O -0.1843(12) 0.1104(4) 0.7286(16) 0.149(6) Uani 0.5 1 d D U P A 2
C2L2 C -0.0974(13) 0.1138(6) 0.724(2) 0.134(8) Uani 0.5 1 d D U P A 2
H2L2 H -0.071207 0.136217 0.739522 0.160 Uiso 0.5 1 calc R . P A 2
N3L2 N -0.0372(13) 0.0887(6) 0.7001(17) 0.127(6) Uani 0.5 1 d D U P A 2
C4L2 C -0.081(3) 0.0548(9) 0.680(4) 0.31(2) Uani 0.5 1 d D U P A 2
H4LD H -0.095221 0.044100 0.738638 0.464 Uiso 0.5 1 d R . P A 2
H4LE H -0.039901 0.039750 0.647458 0.464 Uiso 0.5 1 d R . P A 2
H4LF H -0.138491 0.058650 0.640178 0.464 Uiso 0.5 1 d R . P A 2
C5L2 C 0.0627(12) 0.0837(6) 0.693(2) 0.090(7) Uani 0.5 1 d D U P A 2
H5LD H 0.088408 0.103924 0.660982 0.136 Uiso 0.5 1 calc GR . P A 2
H5LE H 0.072637 0.062482 0.656202 0.136 Uiso 0.5 1 calc GR . P A 2
H5LF H 0.094982 0.081366 0.757176 0.136 Uiso 0.5 1 calc GR . P A 2
O22 O 0.2176(5) -0.04375(14) 0.7723(4) 0.096(2) Uani 1 1 d . . . . .
O21 O 0.1424(7) 0.00640(18) 0.8346(4) 0.118(3) Uani 1 1 d . . . . .
O23 O 0.3006(7) 0.0117(2) 0.7911(5) 0.131(3) Uani 1 1 d . . . . .
C2 C 0.2113(9) 0.0870(3) 0.1437(7) 0.103(3) Uani 1 1 d D U . . .
H2 H 0.274988 0.091335 0.130575 0.124 Uiso 1 1 calc R . . . .
O3 O 0.1880(4) 0.09477(14) 0.2184(4) 0.0743(15) Uani 1 1 d D U . . .
N4 N 0.1540(10) 0.0727(3) 0.0776(9) 0.169(4) Uani 1 1 d D U . . .
C5 C 0.2176(14) 0.0649(5) -0.0144(12) 0.211(8) Uani 1 1 d D U . . .
H5C H 0.281481 0.057436 0.009342 0.317 Uiso 1 1 calc GR . . . .
H5D H 0.221541 0.086265 -0.052325 0.317 Uiso 1 1 calc GR . . . .
H5E H 0.187075 0.046379 -0.054244 0.317 Uiso 1 1 calc GR . . . .
C6 C 0.0384(14) 0.0679(6) 0.0773(15) 0.223(8) Uani 1 1 d D U . . .
H6C H 0.004313 0.088757 0.057239 0.334 Uiso 1 1 d R . . . .
H6D H 0.020993 0.060997 0.139029 0.334 Uiso 1 1 d R . . . .
H6E H 0.022983 0.049537 0.032199 0.334 Uiso 1 1 d R . . . .

loop_
_atom_site_aniso_label
_atom_site_aniso_U_11
_atom_site_aniso_U_22
_atom_site_aniso_U_33
_atom_site_aniso_U_23
_atom_site_aniso_U_13
_atom_site_aniso_U_12
Dy1 0.0571(2) 0.04573(18) 0.0508(2) 0.00235(13) 0.00028(15) 0.00711(14)
Dy2 0.04172(17) 0.04492(17) 0.04757(18) 0.00630(12) 0.00653(13) 0.00601(12)
C1A 0.040(3) 0.050(3) 0.032(3) -0.003(2) 0.001(2) 0.000(3)
C1B 0.107(6) 0.033(3) 0.057(4) 0.004(3) -0.003(4) 0.009(4)
C2A 0.033(3) 0.056(4) 0.041(3) 0.001(3) -0.002(2) 0.003(3)
C2B 0.116(7) 0.037(4) 0.063(5) 0.003(3) -0.017(5) 0.001(4)
C3A 0.037(3) 0.048(3) 0.038(3) 0.001(3) -0.002(2) 0.008(3)
C3B 0.143(8) 0.036(4) 0.045(4) 0.004(3) -0.025(5) -0.006(4)
C4A 0.038(3) 0.047(3) 0.029(3) -0.005(2) -0.002(2) 0.004(2)
C4B 0.118(7) 0.033(3) 0.048(4) 0.004(3) -0.013(4) 0.001(4)
C5A 0.043(3) 0.043(3) 0.041(3) -0.002(3) -0.005(3) 0.007(3)
C5B 0.130(8) 0.044(4) 0.043(4) 0.008(3) -0.017(5) -0.001(4)
C6A 0.038(3) 0.044(3) 0.043(3) -0.006(3) 0.004(2) 0.000(3)
C6B 0.130(8) 0.040(4) 0.047(4) 0.005(3) -0.002(5) 0.008(4)
C7A 0.036(3) 0.043(3) 0.029(3) -0.006(2) 0.004(2) 0.001(2)
C7B 0.123(7) 0.030(3) 0.045(4) 0.006(3) -0.011(4) 0.006(4)
C8A 0.032(3) 0.054(4) 0.035(3) -0.005(3) 0.005(2) 0.003(3)
C8B 0.114(7) 0.029(3) 0.048(4) 0.002(3) -0.009(4) 0.009(4)
C9A 0.030(3) 0.065(4) 0.033(3) -0.007(3) 0.002(2) 0.005(3)
C10A 0.038(3) 0.054(4) 0.033(3) -0.002(3) 0.005(2) 0.012(3)
C11A 0.037(3) 0.047(3) 0.025(3) -0.002(2) 0.003(2) 0.005(2)
C12A 0.046(4) 0.045(3) 0.035(3) 0.001(2) 0.002(3) 0.009(3)
C13A 0.048(4) 0.043(3) 0.036(3) 0.000(2) 0.002(3) 0.000(3)
C14A 0.036(3) 0.048(3) 0.029(3) 0.000(2) 0.000(2) 0.001(2)
C15A 0.037(3) 0.046(3) 0.025(3) -0.004(2) 0.002(2) 0.005(2)
C16A 0.033(3) 0.050(3) 0.024(3) -0.002(2) 0.001(2) 0.003(2)
O1F 0.049(3) 0.055(3) 0.067(3) 0.005(2) -0.007(2) -0.010(2)
C2F 0.048(4) 0.063(4) 0.051(4) 0.003(3) 0.006(3) -0.001(3)
N3F 0.044(3) 0.060(4) 0.048(3) -0.005(3) 0.006(2) -0.010(2)
C4F 0.058(4) 0.065(5) 0.061(4) -0.006(4) -0.007(3) -0.004(4)
C5F 0.046(4) 0.072(5) 0.054(4) -0.009(3) 0.001(3) -0.008(3)
O1G 0.046(3) 0.074(3) 0.059(3) 0.009(2) 0.011(2) 0.011(2)
C2G 0.079(6) 0.076(6) 0.075(6) 0.002(4) 0.018(5) -0.003(5)
N3G 0.062(4) 0.111(6) 0.065(4) 0.016(4) 0.021(3) 0.021(4)
C4G 0.082(6) 0.117(8) 0.086(7) 0.007(6) 0.009(5) -0.012(6)
C5G 0.072(6) 0.124(9) 0.080(6) -0.016(6) 0.012(5) -0.021(6)
O1H 0.047(3) 0.075(3) 0.061(3) 0.020(2) 0.012(2) -0.006(2)
C2H 0.062(5) 0.057(4) 0.059(4) -0.007(3) 0.003(4) 0.003(3)
N3H 0.045(3) 0.060(4) 0.070(4) -0.012(3) 0.006(3) -0.006(3)
C4H 0.069(6) 0.118(8) 0.093(7) 0.040(6) 0.012(5) -0.014(5)
C5H 0.077(5) 0.064(5) 0.072(5) 0.006(4) 0.017(4) -0.017(4)
O1W 0.050(3) 0.083(4) 0.054(3) 0.001(2) 0.003(2) 0.024(2)
O11A 0.081(4) 0.089(4) 0.059(3) 0.022(3) -0.008(3) -0.039(3)
O11B 0.080(3) 0.048(3) 0.061(3) 0.010(2) 0.012(3) 0.018(2)
O12A 0.038(2) 0.065(3) 0.097(4) -0.012(3) -0.006(2) -0.006(2)
O12B 0.129(6) 0.076(4) 0.083(4) -0.001(3) 0.015(4) 0.050(4)
O13A 0.055(3) 0.067(3) 0.073(3) -0.024(3) 0.001(2) -0.009(2)
O13B 0.096(4) 0.075(4) 0.083(4) 0.021(3) 0.004(3) 0.019(3)
O21A 0.047(2) 0.049(2) 0.052(3) -0.003(2) -0.005(2) -0.0014(19)
O22A 0.054(3) 0.057(3) 0.055(3) 0.014(2) -0.005(2) -0.018(2)
O23A 0.037(2) 0.060(3) 0.075(3) -0.010(2) 0.000(2) -0.009(2)
O31A 0.036(2) 0.063(3) 0.054(3) -0.015(2) 0.0016(19) -0.002(2)
O32A 0.068(3) 0.078(4) 0.061(3) 0.008(3) 0.007(3) -0.025(3)
O33A 0.034(2) 0.083(4) 0.094(4) -0.036(3) 0.010(2) -0.005(2)
O41A 0.046(2) 0.056(3) 0.062(3) -0.009(2) 0.009(2) 0.010(2)
O42A 0.062(3) 0.078(3) 0.060(3) 0.017(3) 0.002(2) 0.026(3)
O43A 0.043(3) 0.072(3) 0.070(3) -0.007(3) -0.001(2) 0.022(2)
S1A 0.0360(8) 0.0509(9) 0.0515(9) -0.0006(7) -0.0025(7) -0.0095(6)
S1B 0.0996(16) 0.0524(11) 0.0665(12) 0.0085(9) 0.0033(11) 0.0265(11)
S1C 0.0424(8) 0.0532(9) 0.0460(9) -0.0038(7) -0.0010(7) -0.0071(7)
S2B 0.159(3) 0.0527(12) 0.0535(12) 0.0109(10) -0.0372(14) -0.0163(14)
S3A 0.0364(8) 0.0625(10) 0.0479(9) -0.0125(8) 0.0066(6) -0.0054(7)
S4A 0.0444(9) 0.0574(10) 0.0515(9) 0.0018(8) 0.0034(7) 0.0175(7)
O1M 0.052(5) 0.037(4) 0.046(5) 0.012(4) 0.001(4) 0.006(4)
C2M 0.095(13) 0.051(9) 0.073(11) -0.020(8) 0.016(9) 0.000(8)
N3M 0.101(10) 0.055(8) 0.060(8) 0.015(6) -0.004(7) -0.003(7)
C4M 0.16(2) 0.15(2) 0.076(14) 0.038(15) -0.016(14) 0.004(19)
C5M 0.138(19) 0.082(13) 0.107(16) -0.014(12) 0.028(14) 0.046(13)
O1D 0.037(6) 0.040(6) 0.086(8) 0.013(5) 0.008(6) 0.000(5)
C2D 0.034(7) 0.053(9) 0.041(9) 0.004(7) -0.004(6) -0.005(7)
N3D 0.032(6) 0.042(8) 0.041(9) 0.007(6) -0.002(6) -0.001(6)
C4D 0.035(6) 0.069(9) 0.051(8) -0.004(7) 0.000(5) 0.004(6)
C5D 0.049(8) 0.041(8) 0.050(8) 0.010(6) -0.007(6) 0.008(6)
O1E 0.036(5) 0.040(6) 0.074(7) 0.001(5) 0.000(5) -0.005(5)
C2E 0.022(9) 0.064(12) 0.043(12) 0.007(8) 0.014(8) -0.011(7)
N3E 0.049(7) 0.072(10) 0.031(6) -0.006(8) 0.002(5) -0.021(8)
C4E 0.074(10) 0.054(8) 0.048(8) -0.005(6) 0.008(7) -0.022(8)
C5E 0.058(11) 0.14(2) 0.053(11) 0.008(11) -0.011(9) -0.047(11)
O1N 0.161(14) 0.072(8) 0.084(9) 0.012(7) 0.025(9) 0.015(8)
C2N 0.169(19) 0.055(8) 0.048(9) 0.005(7) 0.013(10) 0.007(9)
N3N 0.114(11) 0.046(6) 0.051(6) 0.003(5) -0.006(6) -0.016(6)
C4N 0.15(2) 0.072(13) 0.051(8) -0.016(8) -0.031(10) 0.028(13)
C5N 0.065(9) 0.045(7) 0.056(7) 0.006(6) -0.008(6) -0.001(6)
O1I 0.035(5) 0.032(4) 0.054(5) -0.001(4) 0.001(4) 0.004(4)
C2I 0.041(7) 0.042(7) 0.039(7) -0.003(6) -0.010(6) -0.004(6)
N3I 0.027(10) 0.062(16) 0.071(16) -0.028(11) 0.007(9) -0.003(8)
C4I 0.024(7) 0.053(8) 0.077(10) -0.001(8) 0.000(7) -0.010(6)
C5I 0.044(9) 0.067(10) 0.105(14) -0.016(9) 0.030(9) -0.004(8)
O1J 0.118(11) 0.056(7) 0.080(9) -0.017(6) -0.022(8) -0.031(8)
C2J 0.078(13) 0.112(15) 0.105(13) -0.015(12) 0.001(11) 0.013(12)
N3J 0.053(10) 0.075(10) 0.094(10) -0.003(8) 0.019(8) 0.023(8)
C4J 0.122(19) 0.053(11) 0.17(2) 0.008(13) 0.047(17) -0.015(12)
C5J 0.075(15) 0.14(2) 0.137(19) -0.063(17) -0.033(14) 0.015(14)
O1L 0.034(5) 0.064(7) 0.147(10) 0.040(7) 0.022(6) 0.020(5)
C2L 0.080(11) 0.070(10) 0.097(12) 0.025(9) 0.033(9) 0.019(9)
N3L 0.054(8) 0.048(7) 0.133(12) -0.023(8) -0.025(8) 0.027(6)
C4L 0.066(13) 0.30(4) 0.081(14) -0.044(19) 0.015(11) -0.049(18)
C5L 0.11(3) 0.19(3) 0.25(3) -0.06(3) 0.08(2) -0.04(2)
O1E2 0.049(6) 0.086(8) 0.065(7) 0.001(6) 0.008(5) -0.022(6)
C2E2 0.08(2) 0.060(15) 0.057(12) -0.004(10) 0.001(16) -0.035(13)
N3E2 0.085(15) 0.118(18) 0.054(9) -0.020(12) 0.034(10) -0.046(14)
C4E2 0.26(5) 0.15(3) 0.036(12) -0.028(15) 0.04(2) -0.16(3)
C5E2 0.080(15) 0.24(3) 0.060(11) -0.058(15) 0.030(10) -0.084(19)
O1D2 0.076(9) 0.046(7) 0.068(7) -0.003(6) -0.015(7) 0.021(7)
C2D2 0.062(11) 0.072(12) 0.037(9) 0.005(8) 0.013(7) 0.016(9)
N3D2 0.087(15) 0.069(12) 0.037(9) 0.015(8) 0.022(9) 0.025(10)
C4D2 0.105(16) 0.13(2) 0.116(18) 0.083(16) 0.061(14) 0.080(16)
C5D2 0.18(2) 0.064(10) 0.035(8) -0.008(7) -0.015(10) 0.018(12)
O1M2 0.27(2) 0.078(10) 0.076(9) 0.008(7) -0.009(11) -0.056(12)
C2M2 0.17(2) 0.058(10) 0.085(11) 0.003(8) -0.013(12) -0.022(12)
N3M2 0.169(18) 0.124(16) 0.128(15) 0.054(12) -0.025(12) -0.027(13)
C4M2 0.26(4) 0.20(5) 0.22(5) 0.01(4) -0.09(3) -0.13(4)
C5M2 0.16(2) 0.085(14) 0.088(12) 0.016(10) 0.004(11) 0.051(14)
O1I2 0.081(10) 0.103(12) 0.116(12) -0.006(10) 0.027(8) -0.032(9)
C2I2 0.085(15) 0.056(11) 0.21(3) 0.020(15) 0.064(19) -0.005(11)
N3I2 0.061(14) 0.029(11) 0.075(13) 0.009(9) -0.003(11) -0.006(9)
C4I2 0.087(14) 0.054(10) 0.095(14) 0.006(9) -0.038(12) -0.012(10)
C5I2 0.075(15) 0.087(14) 0.13(2) -0.035(14) 0.024(14) -0.024(12)
O1J2 0.073(8) 0.055(7) 0.069(7) 0.001(5) 0.006(6) 0.016(6)
C2J2 0.051(10) 0.076(10) 0.069(10) -0.023(9) 0.007(8) 0.006(8)
N3J2 0.070(12) 0.111(11) 0.137(13) -0.087(10) -0.026(10) 0.056(9)
C4J2 0.19(3) 0.12(3) 0.27(3) -0.04(2) 0.00(3) 0.04(3)
C5J2 0.12(2) 0.16(3) 0.17(3) -0.08(2) 0.02(2) 0.011(19)
O1L2 0.095(10) 0.094(10) 0.253(17) -0.050(12) -0.022(12) 0.044(9)
C2L2 0.100(14) 0.082(13) 0.218(18) -0.006(14) 0.004(15) 0.029(12)
N3L2 0.089(12) 0.094(12) 0.198(17) 0.018(13) 0.005(13) 0.049(11)
C4L2 0.27(5) 0.28(5) 0.38(5) -0.04(4) 0.03(4) 0.06(4)
C5L2 0.038(11) 0.070(11) 0.16(2) -0.004(12) 0.002(11) 0.019(9)
O22 0.151(6) 0.049(3) 0.080(4) 0.016(3) -0.047(4) -0.011(3)
O21 0.213(9) 0.081(5) 0.051(4) 0.001(3) -0.035(5) 0.006(5)
O23 0.197(8) 0.099(5) 0.083(5) 0.030(4) -0.069(5) -0.073(5)
C2 0.138(7) 0.087(6) 0.086(5) -0.003(5) 0.020(5) -0.009(5)
O3 0.098(4) 0.063(3) 0.063(3) 0.004(3) 0.012(3) -0.015(3)
N4 0.210(8) 0.162(8) 0.129(7) -0.030(6) -0.010(6) -0.015(7)
C5 0.290(15) 0.208(15) 0.137(10) -0.070(11) 0.029(10) -0.062(13)
C6 0.216(10) 0.244(16) 0.204(15) 0.077(13) -0.002(11) 0.003(13)

loop_
_atom_type_symbol
_atom_type_description
_atom_type_scat_dispersion_real
_atom_type_scat_dispersion_imag
_atom_type_scat_source
C C 0.0033 0.0016 'International Tables Vol C Tables 4.2.6.8 and 6.1.1.4'
H H 0.0000 0.0000 'International Tables Vol C Tables 4.2.6.8 and 6.1.1.4'
N N 0.0061 0.0033 'International Tables Vol C Tables 4.2.6.8 and 6.1.1.4'
O O 0.0106 0.0060 'International Tables Vol C Tables 4.2.6.8 and 6.1.1.4'
S S 0.1246 0.1234 'International Tables Vol C Tables 4.2.6.8 and 6.1.1.4'
Dy Dy -0.1892 4.4098 'International Tables Vol C Tables 4.2.6.8 and 6.1.1.4'

loop_
_geom_angle_atom_site_label_1
_geom_angle_atom_site_label_2
_geom_angle_atom_site_label_3
_geom_angle
_geom_angle_site_symmetry_1
_geom_angle_site_symmetry_3
O11A Dy1 O21A 149.61(19) . .
O11A Dy1 O1M 136.3(3) . .
O11A Dy1 O1D 78.8(4) . .
O11A Dy1 O1J 74.1(4) . .
O11A Dy1 O1L 89.3(3) . .
O11A Dy1 O1D2 72.5(4) . .
O11A Dy1 O1I2 90.2(4) . .
O11A Dy1 O1J2 67.8(3) . .
O21A Dy1 O1M 72.5(2) . .
O21A Dy1 O1D 78.5(4) . .
O21A Dy1 O1J 135.0(4) . .
O21A Dy1 O1L 93.7(4) . .
O21A Dy1 O1D2 79.5(3) . .
O21A Dy1 O1I2 91.2(4) . .
O21A Dy1 O1J2 142.1(3) . .
O1M Dy1 O1J 70.6(4) . .
O1M Dy1 O1L 71.2(3) . .
O1D Dy1 O1M 141.1(4) . .
O1D Dy1 O1J 117.6(5) . .
O1D Dy1 O1L 137.0(4) . .
O1I Dy1 O11A 101.8(3) . .
O1I Dy1 O21A 91.3(2) . .
O1I Dy1 O1M 80.6(3) . .
O1I Dy1 O1D 74.5(3) . .
O1I Dy1 O1J 58.2(5) . .
O1I Dy1 O1L 148.4(3) . .
O1L Dy1 O1J 97.9(5) . .
O1E2 Dy1 O11A 83.8(3) . .
O1E2 Dy1 O21A 78.0(3) . .
O1E2 Dy1 O1D2 76.1(5) . .
O1E2 Dy1 O1I2 145.8(5) . .
O1E2 Dy1 O1J2 113.3(4) . .
O1D2 Dy1 O1I2 69.9(5) . .
O1J2 Dy1 O1D2 137.4(4) . .
O1J2 Dy1 O1I2 95.2(5) . .
O1L2 Dy1 O11A 104.7(6) . .
O1L2 Dy1 O21A 93.4(6) . .
O1L2 Dy1 O1E2 73.7(6) . .
O1L2 Dy1 O1D2 149.8(6) . .
O1L2 Dy1 O1I2 140.0(6) . .
O1L2 Dy1 O1J2 59.0(6) . .
O1F Dy2 O1H 108.30(17) . .
O1F Dy2 O1W 75.56(17) . .
O1F Dy2 O11B 141.83(18) . .
O1F Dy2 O31A 74.58(17) . 4_565
O1F Dy2 O41A 75.58(17) . .
O1F Dy2 O3 146.50(18) . .
O1G Dy2 O1F 89.73(18) . .
O1G Dy2 O1H 145.67(19) . .
O1G Dy2 O1W 71.15(17) . .
O1G Dy2 O11B 98.17(18) . .
O1G Dy2 O31A 80.98(16) . 4_565
O1G Dy2 O41A 142.88(17) . .
O1G Dy2 O3 75.2(2) . .
O1H Dy2 O1W 140.71(16) . .
O1H Dy2 O31A 76.33(15) . 4_565
O1H Dy2 O41A 71.23(17) . .
O1H Dy2 O3 73.9(2) . .
O11B Dy2 O1H 85.57(18) . .
O11B Dy2 O1W 71.97(18) . .
O11B Dy2 O31A 143.47(18) . 4_565
O11B Dy2 O41A 75.83(17) . .
O11B Dy2 O3 70.96(18) . .
O31A Dy2 O1W 138.81(16) 4_565 .
O31A Dy2 O41A 125.41(16) 4_565 .
O31A Dy2 O3 73.61(18) 4_565 .
O41A Dy2 O1W 72.21(15) . .
O3 Dy2 O1W 124.70(19) . .
O3 Dy2 O41A 132.99(18) . .
C2A C1A C14A 120.8(6) . .
C2A C1A S1C 117.4(4) . .
C14A C1A S1C 121.8(5) . .
C2B C1B C7B 121.5(8) . .
C2B C1B S1B 117.5(7) . .
C7B C1B S1B 121.0(6) . .
C3A C2A C1A 120.8(5) . .
C3B C2B C1B 121.0(8) . .
C2A C3A C4A 121.7(5) . .
C2A C3A S1A 117.3(4) . 4_565
C4A C3A S1A 121.0(5) . 4_565
C2B C3B C4B 120.4(7) . .
C2B C3B S2B 117.5(7) . .
C4B C3B S2B 122.1(6) . .
C3A C4A C5A 123.2(5) . .
C3A C4A C15A 117.5(5) . .
C15A C4A C5A 119.3(5) . .
C3B C4B C5B 122.5(7) . .
C3B C4B C8B 119.2(8) . .
C5B C4B C8B 118.3(8) . .
C6A C5A C4A 121.5(6) . .
C6B C5B C4B 121.5(7) . .
C5A C6A C7A 121.5(6) . .
C5B C6B C7B 122.7(8) . 3_556
C8A C7A C6A 123.2(5) . .
C8A C7A C16A 118.1(5) . .
C16A C7A C6A 118.7(5) . .
C1B C7B C6B 124.5(8) . 3_556
C1B C7B C8B 118.7(6) . .
C8B C7B C6B 116.8(8) . 3_556
C7A C8A S3A 121.0(5) . .
C9A C8A C7A 120.5(6) . .
C9A C8A S3A 118.5(4) . .
C4B C8B C7B 119.3(7) . .
C8B C8B C4B 120.5(9) 3_556 .
C8B C8B C7B 120.2(8) 3_556 .
C8A C9A C10A 121.4(5) . .
C9A C10A C11A 120.9(5) . .
C9A C10A S4A 118.6(4) . .
C11A C10A S4A 120.5(5) . .
C10A C11A C12A 122.9(5) . .
C10A C11A C16A 118.5(5) . .
C16A C11A C12A 118.6(5) . .
C13A C12A C11A 121.6(6) . .
C12A C13A C14A 121.7(6) . .
C1A C14A C13A 123.3(6) . .
C1A C14A C15A 117.9(5) . .
C13A C14A C15A 118.8(5) . .
C4A C15A C14A 121.3(5) . .
C4A C15A C16A 119.3(5) . .
C14A C15A C16A 119.4(5) . .
C7A C16A C15A 119.6(5) . .
C11A C16A C7A 120.5(5) . .
C11A C16A C15A 119.9(5) . .
C2F O1F Dy2 143.9(5) . .
O1F C2F N3F 123.1(7) . .
C2F N3F C4F 123.0(6) . .
C2F N3F C5F 119.6(6) . .
C4F N3F C5F 117.4(6) . .
C2G O1G Dy2 139.9(6) . .
O1G C2G N3G 122.9(9) . .
C2G N3G C4G 121.2(8) . .
C2G N3G C5G 119.5(8) . .
C4G N3G C5G 119.2(7) . .
C2H O1H Dy2 127.9(5) . .
O1H C2H N3H 125.5(7) . .
C2H N3H C4H 123.5(7) . .
C2H N3H C5H 120.7(7) . .
C4H N3H C5H 115.7(6) . .
S1C O11A Dy1 176.4(4) . .
S1B O11B Dy2 143.5(3) . .
S1A O21A Dy1 150.7(3) . .
S3A O31A Dy2 147.7(3) . 4_566
S4A O41A Dy2 144.9(3) . .
O21A S1A C3A 104.5(3) . 4_566
O22A S1A C3A 107.4(3) . 4_566
O22A S1A O21A 110.4(3) . .
O22A S1A O23A 115.0(3) . .
O23A S1A C3A 106.0(3) . 4_566
O23A S1A O21A 112.8(3) . .
O11B S1B C1B 103.9(3) . .
O12B S1B C1B 107.5(4) . .
O12B S1B O11B 112.6(3) . .
O13B S1B C1B 107.7(4) . .
O13B S1B O11B 110.7(3) . .
O13B S1B O12B 113.8(4) . .
O11A S1C C1A 103.8(3) . .
O12A S1C C1A 106.7(3) . .
O12A S1C O11A 111.8(4) . .
O12A S1C O13A 114.3(3) . .
O13A S1C C1A 107.4(3) . .
O13A S1C O11A 112.1(4) . .
O22 S2B C3B 105.5(3) . .
O22 S2B O23 114.8(5) . .
O21 S2B C3B 104.2(4) . .
O21 S2B O22 113.4(5) . .
O21 S2B O23 112.3(5) . .
O23 S2B C3B 105.5(4) . .
O31A S3A C8A 103.1(3) . .
O32A S3A C8A 107.1(3) . .
O32A S3A O31A 112.1(3) . .
O33A S3A C8A 105.8(3) . .
O33A S3A O31A 113.0(3) . .
O33A S3A O32A 114.6(3) . .
O41A S4A C10A 105.1(3) . .
O42A S4A C10A 106.6(3) . .
O42A S4A O41A 112.2(3) . .
O42A S4A O43A 113.8(3) . .
O43A S4A C10A 105.9(3) . .
O43A S4A O41A 112.5(3) . .
C2M O1M Dy1 138.9(8) . .
O1M C2M N3M 124.3(12) . .
C2M N3M C4M 116.2(13) . .
C2M N3M C5M 124.2(12) . .
C4M N3M C5M 119.4(10) . .
C2D O1D Dy1 136.5(9) . .
O1D C2D N3D 122.5(14) . .
C2D N3D C4D 120.8(11) . .
C2D N3D C5D 121.2(11) . .
C4D N3D C5D 118.0(9) . .
C2E O1E Dy1 136.2(12) . .
O1E C2E N3E 124.3(17) . .
C2E N3E C4E 120.1(12) . .
C2E N3E C5E 121.5(15) . .
C5E N3E C4E 118.4(10) . .
O1N C2N N3N 129.3(16) . .
C2N N3N C4N 121.4(15) . .
C2N N3N C5N 121.5(14) . .
C5N N3N C4N 116.4(14) . .
C2I O1I Dy1 126.6(8) . .
O1I C2I N3I 123.3(11) . .
C2I N3I C4I 120.3(12) . .
C2I N3I C5I 122.2(13) . .
C4I N3I C5I 117.6(9) . .
C2J O1J Dy1 158.5(13) . .
O1J C2J N3J 128(2) . .
C2J N3J C4J 123.2(18) . .
C2J N3J C5J 117.2(16) . .
C5J N3J C4J 117.9(10) . .
C2L O1L Dy1 137.8(11) . .
O1L C2L N3L 120.1(15) . .
C2L N3L C4L 137.4(16) . .
C2L N3L C5L 100.7(18) . .
C4L N3L C5L 121.3(11) . .
C2E2 O1E2 Dy1 131.7(16) . .
O1E2 C2E2 N3E2 120(2) . .
C2E2 N3E2 C4E2 124(2) . .
C2E2 N3E2 C5E2 122.0(19) . .
C5E2 N3E2 C4E2 114(2) . .
C2D2 O1D2 Dy1 133.2(13) . .
O1D2 C2D2 N3D2 127.3(18) . .
C2D2 N3D2 C4D2 124.2(16) . .
C2D2 N3D2 C5D2 120.9(15) . .
C5D2 N3D2 C4D2 114.8(18) . .
C2M2 O1M2 Dy1 136.2(15) . .
O1M2 C2M2 N3M2 125.9(19) . .
C2M2 N3M2 C4M2 129.0(19) . .
C2M2 N3M2 C5M2 113.1(16) . .
C5M2 N3M2 C4M2 117.9(11) . .
C2I2 O1I2 Dy1 144.8(14) . .
O1I2 C2I2 N3I2 135(4) . .
C2I2 N3I2 C4I2 124(3) . .
C2I2 N3I2 C5I2 119(3) . .
C5I2 N3I2 C4I2 117(2) . .
C2J2 O1J2 Dy1 131.7(11) . .
O1J2 C2J2 N3J2 135.4(17) . .
C2J2 N3J2 C4J2 110.4(10) . .
C2J2 N3J2 C5J2 126.4(17) . .
C5J2 N3J2 C4J2 117.6(10) . .
C2L2 O1L2 Dy1 133.4(15) . .
O1L2 C2L2 N3L2 126(2) . .
C2L2 N3L2 C4L2 115(3) . .
C2L2 N3L2 C5L2 139(2) . .
C5L2 N3L2 C4L2 106(3) . .
O3 C2 N4 122.9(13) . .
C2 O3 Dy2 132.8(7) . .
C2 N4 C5 106.5(12) . .
C2 N4 C6 127.4(14) . .
C6 N4 C5 125.6(13) . .

loop_
_geom_bond_atom_site_label_1
_geom_bond_atom_site_label_2
_geom_bond_distance
_geom_bond_site_symmetry_2
Dy1 O11A 2.297(5) .
Dy1 O21A 2.307(4) .
Dy1 O1M 2.362(8) .
Dy1 O1D 2.348(11) .
Dy1 O1I 2.230(8) .
Dy1 O1J 2.402(12) .
Dy1 O1L 2.386(9) .
Dy1 O1E2 2.270(10) .
Dy1 O1D2 2.326(12) .
Dy1 O1I2 2.447(15) .
Dy1 O1J2 2.313(11) .
Dy1 O1L2 2.238(14) .
Dy2 O1F 2.303(5) .
Dy2 O1G 2.295(5) .
Dy2 O1H 2.348(5) .
Dy2 O1W 2.503(5) .
Dy2 O11B 2.314(5) .
Dy2 O31A 2.348(4) 4_565
Dy2 O41A 2.415(4) .
Dy2 O3 2.373(6) .
C1A C2A 1.393(9) .
C1A C14A 1.403(8) .
C1A S1C 1.783(6) .
C1B C2B 1.384(10) .
C1B C7B 1.384(12) .
C1B S1B 1.771(9) .
C2A C3A 1.368(9) .
C2B C3B 1.375(12) .
C3A C4A 1.414(8) .
C3A S1A 1.783(6) 4_565
C3B C4B 1.405(12) .
C3B S2B 1.798(7) .
C4A C5A 1.426(8) .
C4A C15A 1.419(8) .
C4B C5B 1.423(12) .
C4B C8B 1.427(10) .
C5A C6A 1.344(8) .
C5B C6B 1.336(12) .
C6A C7A 1.434(8) .
C6B C7B 1.446(10) 3_556
C7A C8A 1.420(8) .
C7A C16A 1.424(8) .
C7B C8B 1.435(11) .
C8A C9A 1.373(9) .
C8A S3A 1.787(6) .
C8B C8B 1.413(16) 3_556
C9A C10A 1.379(9) .
C10A C11A 1.401(8) .
C10A S4A 1.787(6) .
C11A C12A 1.435(8) .
C11A C16A 1.420(8) .
C12A C13A 1.349(8) .
C13A C14A 1.425(8) .
C14A C15A 1.431(8) .
C15A C16A 1.441(8) .
O1F C2F 1.231(8) .
C2F N3F 1.324(9) .
N3F C4F 1.430(9) .
N3F C5F 1.451(8) .
O1G C2G 1.222(10) .
C2G N3G 1.339(10) .
N3G C4G 1.389(11) .
N3G C5G 1.440(11) .
O1H C2H 1.237(9) .
C2H N3H 1.316(9) .
N3H C4H 1.428(11) .
N3H C5H 1.464(9) .
O11A S1C 1.452(5) .
O11B S1B 1.480(5) .
O12A S1C 1.433(5) .
O12B S1B 1.441(6) .
O13A S1C 1.439(5) .
O13B S1B 1.439(7) .
O21A S1A 1.473(5) .
O22A S1A 1.438(5) .
O23A S1A 1.443(5) .
O31A S3A 1.458(5) .
O32A S3A 1.436(6) .
O33A S3A 1.434(5) .
O41A S4A 1.461(5) .
O42A S4A 1.442(5) .
O43A S4A 1.449(5) .
S2B O22 1.439(6) .
S2B O21 1.426(9) .
S2B O23 1.441(8) .
O1M C2M 1.201(9) .
C2M N3M 1.336(9) .
N3M C4M 1.438(9) .
N3M C5M 1.455(9) .
O1D C2D 1.233(9) .
C2D N3D 1.339(9) .
N3D C4D 1.454(9) .
N3D C5D 1.457(9) .
O1E C2E 1.233(10) .
C2E N3E 1.337(10) .
N3E C4E 1.462(9) .
N3E C5E 1.452(9) .
O1N C2N 1.24(2) .
C2N N3N 1.34(2) .
N3N C4N 1.50(3) .
N3N C5N 1.428(17) .
O1I C2I 1.238(9) .
C2I N3I 1.341(9) .
N3I C4I 1.454(10) .
N3I C5I 1.455(9) .
O1J C2J 1.217(10) .
C2J N3J 1.325(10) .
N3J C4J 1.457(10) .
N3J C5J 1.443(10) .
O1L C2L 1.223(10) .
C2L N3L 1.332(10) .
N3L C4L 1.435(9) .
N3L C5L 1.441(10) .
O1E2 C2E2 1.228(10) .
C2E2 N3E2 1.334(10) .
N3E2 C4E2 1.449(10) .
N3E2 C5E2 1.446(10) .
O1D2 C2D2 1.224(9) .
C2D2 N3D2 1.329(10) .
N3D2 C4D2 1.446(10) .
N3D2 C5D2 1.445(10) .
O1M2 C2M2 1.218(10) .
C2M2 N3M2 1.346(10) .
N3M2 C4M2 1.462(10) .
N3M2 C5M2 1.458(10) .
O1I2 C2I2 1.16(3) .
C2I2 N3I2 1.24(3) .
N3I2 C4I2 1.44(3) .
N3I2 C5I2 1.40(3) .
O1J2 C2J2 1.218(9) .
C2J2 N3J2 1.339(9) .
N3J2 C4J2 1.457(9) .
N3J2 C5J2 1.445(10) .
O1L2 C2L2 1.243(10) .
C2L2 N3L2 1.347(10) .
N3L2 C4L2 1.453(10) .
N3L2 C5L2 1.439(10) .
C2 O3 1.166(10) .
C2 N4 1.302(13) .
N4 C5 1.665(16) .
N4 C6 1.647(16) .
